data_2012441
loop_
_publ_author_name
'Coles, Simon J.'
'Davies, David B.'
'Hursthouse, Michael B.'
'\.Ib\.i\,so\(glu, Han\.ife'
'Kili\,c, Adem'
'Shaw, Robert A.'

_publ_section_title
;
 Conformational polymorphism in a chiral
 spiro-<i>cis</i>-<i>ansa</i>-bridged cyclotriphosphazene derivative
;
_journal_issue 1
_journal_name_full 'Acta Crystallographica Section C'
_journal_page_first o51
_journal_page_last o54
_journal_paper_doi 10.1107/S010827010101770X
_journal_volume 58
_journal_year 2002
_chemical_formula_iupac 'C19 H26 Cl N6 P3'
_chemical_formula_moiety 'C19 H26 Cl N6 P3'
_chemical_formula_sum 'C19 H26 Cl N6 P3'
_chemical_formula_weight 466.82
_space_group_IT_number 2
_symmetry_cell_setting triclinic
_symmetry_space_group_name_Hall '-P 1'
_symmetry_space_group_name_H-M 'P -1'
_atom_sites_solution_hydrogens geom
_atom_sites_solution_primary direct
_atom_sites_solution_secondary difmap
_audit_creation_method 'WinGX routine CIF_UPDATE'
_cell_angle_alpha 95.64(3)
_cell_angle_beta 96.98(3)
_cell_angle_gamma 92.07(3)
_cell_formula_units_Z 2
_cell_length_a 10.083(2)
_cell_length_b 12.770(3)
_cell_length_c 25.816(5)
_cell_measurement_reflns_used 21067
_cell_measurement_temperature 120(2)
_cell_measurement_theta_max 27.48
_cell_measurement_theta_min 2.91
_cell_volume 3279.6(12)
_computing_cell_refinement 'COLLECT (Hooft, 1998) and DENZO (Otwinowski & Minor, 1997)'
_computing_data_reduction 'COLLECT and DENZO'
_computing_molecular_graphics 'PLATON (Spek, 1990)'
_computing_structure_refinement 'SHELXL97 (Sheldrick, 1997)'
_computing_structure_solution 'SHELXS97 (Sheldrick, 1997)'
_diffrn_measured_fraction_theta_full .931
_diffrn_measured_fraction_theta_max .931
_diffrn_measurement_device_type 'Nonius KappaCCD area-detector'
_diffrn_measurement_method '\f and \w'
_diffrn_radiation_type MoK\a
_diffrn_radiation_wavelength .71073
_diffrn_reflns_av_R_equivalents .0714
_diffrn_reflns_limit_h_max 13
_diffrn_reflns_limit_h_min -13
_diffrn_reflns_limit_k_max 16
_diffrn_reflns_limit_k_min -16
_diffrn_reflns_limit_l_max 33
_diffrn_reflns_limit_l_min -33
_diffrn_reflns_number 42350
_diffrn_reflns_theta_full 27.5
_diffrn_reflns_theta_max 27.5
_diffrn_reflns_theta_min 2.94
_exptl_absorpt_coefficient_mu .414
_exptl_absorpt_correction_T_max .9796
_exptl_absorpt_correction_T_min .9293
_exptl_absorpt_correction_type multi-scan
_exptl_absorpt_process_details '(SORTAV; Blessing, 1997)'
_exptl_crystal_colour colourless
_exptl_crystal_density_diffrn 1.418
_exptl_crystal_density_method 'not measured'
_exptl_crystal_description rod
_exptl_crystal_F_000 1464
_exptl_crystal_size_max .18
_exptl_crystal_size_mid .08
_exptl_crystal_size_min .05
_refine_diff_density_max 1.277
_refine_diff_density_min -1.246
_refine_ls_extinction_method none
_refine_ls_goodness_of_fit_ref 1.055
_refine_ls_hydrogen_treatment mixed
_refine_ls_matrix_type full
_refine_ls_number_parameters 807
_refine_ls_number_reflns 14040
_refine_ls_number_restraints 12
_refine_ls_restrained_S_all 1.054
_refine_ls_R_factor_all .1150
_refine_ls_R_factor_gt .0594
_refine_ls_shift/su_max .081
_refine_ls_shift/su_mean .044
_refine_ls_structure_factor_coef Fsqd
_refine_ls_weighting_details 'calc w = 1/[\s^2^(Fo^2^)+(0.0724P)^2^+0.3311P] where P = (Fo^2^+2Fc^2^)/3'
_refine_ls_weighting_scheme calc
_refine_ls_wR_factor_gt .1375
_refine_ls_wR_factor_ref .1583
_reflns_number_gt 8616
_reflns_number_total 14040
_reflns_threshold_expression I>2\s(I)
_cod_data_source_file na1540.cif
_cod_data_source_block I
_cod_depositor_comments
;
The following automatic conversions were performed:
'_symmetry_cell_setting' value 'Triclinic' changed to 'triclinic'
according to '/home/saulius/struct/CIF-dictionaries/cif_core.dic'
dictionary named 'cif_core.dic' version 2.4.1 from 2010-06-29.

Automatic conversion script
Id: cif_fix_enum 1527 2010-12-29 10:47:43Z saulius 

The following automatic conversions were performed:

'_symmetry_cell_setting' value 'Triclinic' changed to 'triclinic'
according to /home/saulius/struct/CIF-dictionaries/cif_core.dic
dictionary named 'cif_core.dic' version 2.4.1 from 2010-06-29.

Automatic conversion script
Id: cif_fix_values 1715 2011-07-08 13:25:40Z adriana 
;
_cod_original_cell_volume 3279.5(11)
_cod_database_code 2012441
_cod_database_fobs_code 2012441

loop_
_symmetry_equiv_pos_as_xyz
'x, y, z'
'-x, -y, -z'

loop_
_atom_site_label
_atom_site_fract_x
_atom_site_fract_y
_atom_site_fract_z
_atom_site_U_iso_or_equiv
_atom_site_adp_type
_atom_site_calc_flag
_atom_site_refinement_flags
_atom_site_occupancy
_atom_site_disorder_assembly
_atom_site_disorder_group
_atom_site_type_symbol
C1 1.3424(3) .6147(2) .90941(11) .0396(8) Uani d . 1 . . C
C2 1.3999(3) .6441(3) .86725(12) .0548(10) Uani d . 1 . . C
H2 1.3681 .7020 .8497 .066 Uiso calc R 1 . . H
C3 1.5081(3) .5865(3) .85005(14) .0761(13) Uani d . 1 . . C
H3 1.5495 .6062 .8211 .091 Uiso calc R 1 . . H
C4 1.5520(3) .5023(3) .87571(16) .0748(13) Uani d . 1 . . C
H4 1.6236 .4640 .8639 .090 Uiso calc R 1 . . H
C5 1.4949(3) .4723(3) .91780(17) .0723(13) Uani d . 1 . . C
H5 1.5265 .4143 .9353 .087 Uiso calc R 1 . . H
C6 1.3909(3) .5282(2) .93407(15) .0564(10) Uani d . 1 . . C
H6 1.3504 .5074 .9631 .068 Uiso calc R 1 . . H
C7 1.2830(3) .76093(19) .99355(10) .0296(7) Uani d . 1 . . C
C8 1.3830(3) .8367(2) .99093(11) .0437(8) Uani d . 1 . . C
H8 1.4108 .8483 .9580 .052 Uiso calc R 1 . . H
C9 1.4429(3) .8959(2) 1.03636(12) .0506(9) Uani d . 1 . . C
H9 1.5112 .9480 1.0344 .061 Uiso calc R 1 . . H
C10 1.4031(3) .8791(2) 1.08420(12) .0460(9) Uani d . 1 . . C
H10 1.4447 .9190 1.1153 .055 Uiso calc R 1 . . H
C11 1.3041(3) .8054(2) 1.08693(12) .0496(9) Uani d . 1 . . C
H11 1.2767 .7940 1.1199 .059 Uiso calc R 1 . . H
C12 1.2431(3) .7467(2) 1.04169(11) .0439(8) Uani d . 1 . . C
H12 1.1731 .6961 1.0439 .053 Uiso calc R 1 . . H
C13 .8806(3) .7606(2) .76703(11) .0388(8) Uani d . 1 . . C
H13A .8123 .7040 .7692 .047 Uiso calc R 1 . . H
H13B .8975 .7594 .7300 .047 Uiso calc R 1 . . H
C14 .8289(3) .8662(2) .78491(12) .0455(9) Uani d . 1 . . C
H14A .7503 .8811 .7603 .055 Uiso calc R 1 . . H
H14B .8991 .9222 .7845 .055 Uiso calc R 1 . . H
C15 .7896(3) .8672(2) .83981(12) .0462(9) Uani d . 1 . . C
H15A .7619 .9385 .8512 .055 Uiso calc R 1 . . H
H15B .7117 .8173 .8390 .055 Uiso calc R 1 . . H
C16 .86495(8) .85055(14) .93217(6) .0599(10) Uani d D 1 . . C
H16A .8902 .9259 .9430 .072 Uiso calc R 1 A 1 H
H16B .9363 .8120 .9508 .072 Uiso calc R 1 A 1 H
C17 .74701(15) .83228(7) .96402(8) .0220(8) Uani d PDU .237(5) B 1 C
H17A .6647 .8562 .9446 .026 Uiso calc PR .237(5) B 1 H
H17B .7646 .8771 .9979 .026 Uiso calc PR .237(5) B 1 H
C17' .73092(13) .78585(11) .92995(5) .112(2) Uani d PD .763(5) B 2 C
H17C .6575 .8353 .9294 .134 Uiso calc PR .763(5) B 2 H
H17D .7167 .7394 .8965 .134 Uiso calc PR .763(5) B 2 H
C18 .7202(3) .71702(9) .97548(7) .115(2) Uani d D 1 . . C
H18A .6588 .7193 1.0027 .138 Uiso calc R 1 B 1 H
H18B .6702 .6796 .9432 .138 Uiso calc R 1 B 1 H
C19 .8269(3) .6520(2) .99208(12) .0455(8) Uani d . 1 B . C
H19A .8121 .6310 1.0269 .055 Uiso calc R 1 . . H
H19B .9111 .6962 .9971 .055 Uiso calc R 1 . . H
N1 1.1418(2) .76046(16) .89453(8) .0317(6) Uani d . 1 B . N
N2 .9215(2) .62939(15) .87237(8) .0283(5) Uani d . 1 B . N
N3 1.1067(2) .59708(16) .95304(8) .0330(6) Uani d . 1 . . N
N4 1.0061(2) .74142(16) .80033(8) .0306(6) Uani d . 1 B . N
N5 .8988(2) .83828(16) .87846(9) .0348(6) Uani d . 1 B . N
N6 .8481(2) .55598(16) .95856(8) .0312(6) Uani d . 1 . . N
P1 1.20643(7) .68303(5) .93471(3) .02953(18) Uani d . 1 . . P
P2 .99490(7) .73846(5) .86324(3) .02848(17) Uani d . 1 . . P
P3 .96450(7) .56492(5) .91961(3) .02814(17) Uani d . 1 B . P
Cl1 .96498(7) .41079(5) .88954(3) .03920(19) Uani d . 1 . . Cl
C20 .3384(2) .63716(17) .35175(9) .0214(6) Uani d . 1 . . C
C21 .2720(2) .54289(18) .35884(10) .0275(7) Uani d . 1 . . C
H21 .2895 .5129 .3911 .033 Uiso calc R 1 . . H
C22 .1800(3) .49276(19) .31860(11) .0313(7) Uani d . 1 . . C
H22 .1344 .4291 .3239 .038 Uiso calc R 1 . . H
C23 .1541(3) .5337(2) .27148(11) .0357(8) Uani d . 1 . . C
H23 .0929 .4980 .2440 .043 Uiso calc R 1 . . H
C24 .2192(3) .6287(2) .26451(11) .0383(8) Uani d . 1 . . C
H24 .2015 .6584 .2322 .046 Uiso calc R 1 . . H
C25 .3094(3) .6799(2) .30451(10) .0321(7) Uani d . 1 . . C
H25 .3521 .7451 .2996 .039 Uiso calc R 1 . . H
C26 .4031(2) .82634(17) .42496(9) .0186(6) Uani d . 1 . . C
C27 .3411(2) .83565(19) .47068(9) .0249(6) Uani d . 1 . . C
H27 .3232 .7747 .4875 .030 Uiso calc R 1 . . H
C28 .3056(2) .93363(19) .49158(10) .0291(7) Uani d . 1 . . C
H28 .2630 .9393 .5225 .035 Uiso calc R 1 . . H
C29 .3319(2) 1.02262(19) .46767(10) .0294(7) Uani d . 1 . . C
H29 .3090 1.0896 .4824 .035 Uiso calc R 1 . . H
C30 .3918(3) 1.01403(19) .42211(11) .0313(7) Uani d . 1 . . C
H30 .4083 1.0751 .4052 .038 Uiso calc R 1 . . H
C31 .4277(2) .91697(18) .40117(10) .0270(6) Uani d . 1 . . C
H31 .4698 .9121 .3701 .032 Uiso calc R 1 . . H
C32 .9282(2) .8979(2) .42656(10) .0322(7) Uani d . 1 . . C
H32A .9584 .8772 .4619 .039 Uiso calc R 1 . . H
H32B .9450 .9750 .4275 .039 Uiso calc R 1 . . H
C33 1.0076(3) .8416(2) .38679(11) .0366(8) Uani d . 1 . . C
H33A .9774 .8627 .3515 .044 Uiso calc R 1 . . H
H33B 1.1035 .8636 .3957 .044 Uiso calc R 1 . . H
C34 .9914(3) .7229(2) .38533(11) .0362(7) Uani d . 1 . . C
H34A 1.0397 .6898 .3573 .043 Uiso calc R 1 . . H
H34B 1.0324 .7011 .4192 .043 Uiso calc R 1 . . H
C35 .83072(18) .57042(18) .35966(6) .0413(7) Uiso d D 1 . . C
H35A .8536 .5598 .3233 .050 Uiso calc R 1 C 1 H
H35B .7334 .5538 .3573 .050 Uiso calc R 1 C 1 H
C36 .8965(3) .4874(3) .38765(13) .0336(9) Uiso d P .766(4) D 1 C
H36A .8686 .4183 .3676 .040 Uiso calc PR .766(4) D 1 H
H36B .9944 .4976 .3879 .040 Uiso calc PR .766(4) D 1 H
C36' .9129(4) .5507(5) .41458(10) .035(3) Uiso d PD .234(4) D 2 C
H36C 1.0031 .5298 .4075 .042 Uiso calc PR .234(4) D 2 H
H36D .9249 .6193 .4365 .042 Uiso calc PR .234(4) D 2 H
C37 .8680(3) .4834(3) .44247(13) .0536(8) Uiso d . 1 . . C
H37A .8951 .5527 .4623 .064 Uiso calc R 1 D 1 H
H37B .9247 .4304 .4585 .064 Uiso calc R 1 D 1 H
C38 .7215(2) .45638(19) .44933(10) .0298(7) Uani d . 1 D . C
H38A .6621 .4699 .4175 .036 Uiso calc R 1 . . H
H38B .7103 .3808 .4543 .036 Uiso calc R 1 . . H
N7 .59369(18) .72563(14) .37250(7) .0194(5) Uani d . 1 D . N
N8 .73921(19) .71003(14) .46598(7) .0203(5) Uani d . 1 D . N
N9 .48550(19) .62735(14) .44824(7) .0202(5) Uani d . 1 . . N
N10 .78406(17) .87171(10) .41318(5) .0237(5) Uani d D 1 D . N
N11 .84986(19) .68468(15) .37572(8) .0252(5) Uani d . 1 D . N
N12 .6847(2) .52100(15) .49506(8) .0261(5) Uani d . 1 . . N
P4 .46370(6) .70183(4) .40109(2) .01903(15) Uani d . 1 . . P
P5 .73643(6) .74502(5) .40754(2) .02041(15) Uani d . 1 . . P
P6 .62769(6) .63663(5) .48377(2) .02108(15) Uani d . 1 D . P
Cl2 .59698(6) .69072(5) .55835(2) .02968(16) Uani d . 1 . . Cl
C39 .1471(2) -.12569(18) .66002(10) .0260(6) Uani d . 1 . . C
C40 .0129(3) -.1088(2) .66526(11) .0394(8) Uani d . 1 . . C
H40 -.0115 -.0757 .6971 .047 Uiso calc R 1 . . H
C41 -.0842(3) -.1412(3) .62327(12) .0507(9) Uani d . 1 . . C
H41 -.1756 -.1312 .6270 .061 Uiso calc R 1 . . H
C42 -.0510(3) -.1877(2) .57633(11) .0438(8) Uani d . 1 . . C
H42 -.1187 -.2103 .5482 .053 Uiso calc R 1 . . H
C43 .0821(3) -.2009(2) .57088(11) .0384(8) Uani d . 1 . . C
H43 .1061 -.2317 .5385 .046 Uiso calc R 1 . . H
C44 .1801(3) -.1699(2) .61193(10) .0317(7) Uani d . 1 . . C
H44 .2714 -.1786 .6075 .038 Uiso calc R 1 . . H
C45 .3659(2) -.21159(19) .71504(10) .0266(7) Uani d . 1 . . C
C46 .3083(3) -.3023(2) .73031(11) .0381(8) Uani d . 1 . . C
H46 .2234 -.3004 .7426 .046 Uiso calc R 1 . . H
C47 .3746(3) -.3957(2) .72758(13) .0509(9) Uani d . 1 . . C
H47 .3362 -.4575 .7385 .061 Uiso calc R 1 . . H
C48 .4979(3) -.3978(2) .70865(12) .0487(9) Uani d . 1 . . C
H48 .5432 -.4617 .7065 .058 Uiso calc R 1 . . H
C49 .5541(3) -.3103(2) .69337(11) .0386(8) Uani d . 1 . . C
H49 .6384 -.3129 .6805 .046 Uiso calc R 1 . . H
C50 .4887(3) -.2168(2) .69652(10) .0333(7) Uani d . 1 . . C
H50 .5288 -.1554 .6858 .040 Uiso calc R 1 . . H
C51 .2031(3) .0428(2) .91327(11) .0425(8) Uani d . 1 . . C
H51A .2675 .1042 .9215 .051 Uiso calc R 1 . . H
H51B .2069 .0034 .9446 .051 Uiso calc R 1 . . H
C52 .0639(3) .0804(2) .90072(11) .0458(9) Uani d . 1 . . C
H52A .0001 .0188 .8913 .055 Uiso calc R 1 . . H
H52B .0378 .1212 .9322 .055 Uiso calc R 1 . . H
C53 .0556(3) .1480(2) .85625(11) .0428(8) Uani d . 1 . . C
H53A -.0396 .1602 .8453 .051 Uiso calc R 1 . . H
H53B .1014 .2173 .8690 .051 Uiso calc R 1 . . H
C54 .0937(3) .16376(19) .76459(10) .0315(7) Uani d . 1 . . C
H54A -.0030 .1587 .7514 .038 Uiso calc R 1 . . H
H54B .1413 .1296 .7366 .038 Uiso calc R 1 . . H
C55 .1397(3) .2811(2) .77375(11) .0361(7) Uani d . 1 . . C
H55A .1332 .3093 .7392 .043 Uiso calc R 1 . . H
H55B .0757 .3186 .7942 .043 Uiso calc R 1 . . H
C56 .2800(3) .3086(2) .80177(11) .0353(7) Uani d . 1 . . C
H56A .2818 .3811 .8195 .042 Uiso calc R 1 . . H
H56B .2985 .2605 .8293 .042 Uiso calc R 1 . . H
C57 .3922(3) .30256(19) .76739(11) .0338(7) Uani d . 1 . . C
H57A .3883 .3632 .7462 .041 Uiso calc R 1 . . H
H57B .4790 .3091 .7903 .041 Uiso calc R 1 . . H
N13 .1992(2) -.07999(15) .76704(8) .0267(5) Uani d . 1 . . N
N14 .3746(2) .07920(14) .80620(8) .0257(5) Uani d . 1 . . N
N15 .3685(2) .00306(15) .70382(8) .0285(6) Uani d . 1 . . N
N16 .2407(2) -.02515(16) .86913(8) .0332(6) Uani d . 1 . . N
N17 .1146(2) .10323(16) .81053(8) .0296(6) Uani d . 1 . . N
N18 .3875(2) .20524(15) .73198(8) .0256(5) Uani d . 1 . . N
P7 .27298(6) -.09339(5) .71551(2) .02276(16) Uani d . 1 . . P
P8 .23538(7) .01850(5) .81155(3) .02572(17) Uani d . 1 . . P
P9 .41908(7) .09054(5) .75073(3) .02404(16) Uani d . 1 . . P
Cl3 .62644(6) .08788(5) .76304(3) .03483(17) Uani d . 1 . . Cl
H4N 1.067(2) .7835(19) .7946(10) .036(8) Uiso d . 1 . . H
H6N .849(3) .499(2) .9769(11) .053(9) Uiso d . 1 . . H
H10N .7485(5) .9093(3) .38460(12) .018 Uiso d D 1 . . H
H12N .645(3) .498(2) .5130(11) .042(9) Uiso d . 1 . . H
H16N .209(2) -.0844(18) .8667(9) .024(7) Uiso d . 1 . . H
H18N .404(2) .2118(18) .7047(9) .023(7) Uiso d . 1 . . H

loop_
_atom_site_aniso_label
_atom_site_aniso_U_11
_atom_site_aniso_U_22
_atom_site_aniso_U_33
_atom_site_aniso_U_12
_atom_site_aniso_U_13
_atom_site_aniso_U_23
C1 .0267(14) .0500(17) .0363(17) .0033(13) -.0038(13) -.0143(14)
C2 .0345(16) .088(2) .0379(18) .0005(17) .0046(15) -.0098(17)
C3 .0407(19) .130(3) .049(2) -.002(2) .0063(17) -.030(2)
C4 .0378(19) .092(3) .080(3) .0161(19) -.0093(19) -.048(2)
C5 .043(2) .071(2) .094(3) .0173(18) -.008(2) -.024(2)
C6 .0367(17) .0513(19) .075(2) .0089(16) -.0022(17) -.0131(18)
C7 .0313(14) .0284(13) .0291(14) .0037(12) .0017(12) .0046(11)
C8 .0457(17) .0519(17) .0310(16) -.0099(15) -.0010(14) .0036(14)
C9 .0503(18) .0532(18) .0428(19) -.0163(16) -.0036(16) -.0039(15)
C10 .0484(18) .0512(18) .0333(17) .0017(15) -.0048(15) -.0090(14)
C11 .0580(19) .0622(19) .0279(16) -.0028(17) .0062(15) .0027(15)
C12 .0507(18) .0473(17) .0318(16) -.0062(15) .0041(14) -.0011(14)
C13 .0464(17) .0337(14) .0330(16) .0046(13) -.0111(14) .0053(12)
C14 .0484(18) .0389(15) .0448(18) .0160(14) -.0135(15) .0014(14)
C15 .0395(17) .0330(14) .065(2) .0150(13) -.0010(16) .0054(15)
C16 .077(2) .0565(19) .055(2) .0282(18) .0288(18) .0170(16)
C17 .0226(10) .0220(10) .0214(11) .0013(7) .0030(7) .0020(7)
C17' .039(2) .244(7) .073(3) .060(3) .034(2) .069(4)
C18 .036(2) .051(2) .253(7) .0062(18) .006(3) .002(3)
C19 .0503(17) .0328(15) .0554(19) -.0014(14) .0250(15) -.0064(14)
N1 .0310(12) .0356(11) .0282(12) -.0046(10) .0012(10) .0072(10)
N2 .0280(11) .0281(11) .0289(12) .0017(9) .0026(10) .0038(9)
N3 .0346(12) .0316(11) .0327(12) .0045(10) -.0008(10) .0086(10)
N4 .0335(12) .0304(11) .0283(12) .0043(10) .0023(10) .0052(10)
N5 .0404(13) .0294(11) .0349(13) .0086(10) .0060(11) .0003(10)
N6 .0359(12) .0290(11) .0294(12) .0009(10) .0074(10) .0029(10)
P1 .0281(4) .0337(4) .0263(4) .0029(3) .0009(3) .0032(3)
P2 .0283(4) .0287(3) .0281(4) .0032(3) .0013(3) .0036(3)
P3 .0296(4) .0277(3) .0272(4) .0042(3) .0033(3) .0026(3)
Cl1 .0555(4) .0263(3) .0369(4) .0042(3) .0117(3) .0005(3)
C20 .0177(11) .0229(12) .0221(13) .0068(10) .0005(10) -.0042(10)
C21 .0296(13) .0248(12) .0274(14) .0044(11) .0030(11) -.0006(11)
C22 .0315(14) .0202(12) .0395(16) .0023(11) .0006(13) -.0065(12)
C23 .0271(14) .0397(15) .0355(16) .0066(12) -.0051(13) -.0108(13)
C24 .0330(15) .0512(16) .0304(15) .0044(14) -.0023(13) .0097(13)
C25 .0284(14) .0353(14) .0313(15) -.0050(12) -.0004(12) .0040(12)
C26 .0161(11) .0194(11) .0194(12) .0037(10) -.0002(10) -.0012(10)
C27 .0252(13) .0258(12) .0242(13) .0015(11) .0048(11) .0030(10)
C28 .0300(14) .0355(14) .0217(13) .0080(12) .0052(11) -.0026(11)
C29 .0273(13) .0243(12) .0344(15) .0071(11) .0015(12) -.0075(11)
C30 .0336(14) .0216(12) .0395(16) .0043(12) .0061(13) .0045(11)
C31 .0292(13) .0258(12) .0274(14) .0077(11) .0070(11) .0023(11)
C32 .0273(13) .0382(14) .0290(15) -.0093(12) -.0024(12) .0035(12)
C33 .0195(13) .0610(18) .0278(15) -.0037(13) .0010(12) .0024(13)
C34 .0240(13) .0514(17) .0332(16) .0121(13) .0033(12) .0011(13)
C38 .0329(14) .0238(12) .0355(15) .0042(11) .0098(12) .0098(11)
N7 .0180(9) .0202(9) .0203(10) .0052(8) .0035(8) .0003(8)
N8 .0219(10) .0198(9) .0179(10) .0009(8) -.0005(8) -.0007(8)
N9 .0210(10) .0182(9) .0214(10) .0014(8) .0022(8) .0028(8)
N10 .0231(10) .0221(10) .0260(11) .0008(9) .0033(9) .0033(9)
N11 .0210(10) .0285(11) .0264(11) .0074(9) .0043(9) .0010(9)
N12 .0290(11) .0227(10) .0265(11) -.0005(9) .0004(10) .0061(9)
P4 .0189(3) .0178(3) .0203(3) .0031(3) .0025(3) .0007(2)
P5 .0198(3) .0222(3) .0192(3) .0035(3) .0024(3) .0013(3)
P6 .0250(3) .0179(3) .0196(3) .0005(3) .0003(3) .0015(2)
Cl2 .0392(3) .0290(3) .0205(3) -.0045(3) .0055(3) .0011(3)
C39 .0275(13) .0255(12) .0243(13) .0025(11) -.0015(11) .0036(11)
C40 .0329(15) .0549(17) .0317(15) .0071(14) .0037(13) .0097(13)
C41 .0287(15) .086(2) .0382(17) -.0025(16) -.0023(14) .0210(16)
C42 .0412(17) .0600(18) .0265(15) -.0114(15) -.0106(13) .0088(14)
C43 .0459(17) .0446(16) .0220(14) .0013(14) -.0024(13) -.0019(12)
C44 .0302(14) .0362(14) .0279(15) .0062(12) .0023(12) -.0014(12)
C45 .0294(13) .0280(13) .0209(13) .0071(11) -.0009(11) -.0025(11)
C46 .0450(16) .0283(14) .0427(17) .0100(13) .0113(14) .0017(12)
C47 .072(2) .0278(14) .058(2) .0134(15) .0222(17) .0096(14)
C48 .0621(19) .0434(16) .0424(18) .0300(15) .0098(16) .0001(14)
C49 .0407(16) .0453(16) .0304(15) .0169(14) .0039(13) .0019(13)
C50 .0332(15) .0395(15) .0258(14) .0026(13) -.0014(12) .0023(12)
C51 .067(2) .0334(15) .0276(15) -.0011(15) .0143(14) -.0026(12)
C52 .0596(19) .0429(16) .0355(17) .0012(15) .0199(15) -.0102(14)
C53 .0496(17) .0421(16) .0402(17) .0157(14) .0195(14) .0006(13)
C54 .0334(14) .0327(14) .0281(15) .0142(12) .0023(12) -.0012(12)
C55 .0418(16) .0306(14) .0385(16) .0126(13) .0098(13) .0064(12)
C56 .0465(16) .0224(13) .0355(16) .0048(13) .0032(14) -.0040(12)
C57 .0418(15) .0230(13) .0363(16) .0012(12) .0073(13) -.0012(12)
N13 .0297(11) .0241(10) .0259(11) -.0021(9) .0034(9) .0015(9)
N14 .0340(11) .0200(10) .0228(11) .0006(9) .0018(9) .0035(8)
N15 .0368(12) .0236(10) .0247(11) -.0036(10) .0073(10) -.0014(9)
N16 .0526(14) .0227(11) .0252(12) -.0026(11) .0092(11) .0021(9)
N17 .0353(12) .0297(11) .0239(11) .0085(10) .0055(10) -.0011(9)
N18 .0331(12) .0225(10) .0221(11) .0041(9) .0042(10) .0043(9)
P7 .0271(3) .0197(3) .0205(3) .0019(3) .0015(3) -.0013(3)
P8 .0321(4) .0235(3) .0210(3) .0010(3) .0039(3) -.0005(3)
P9 .0268(3) .0222(3) .0224(3) .0027(3) .0001(3) .0015(3)
Cl3 .0284(3) .0375(3) .0393(4) .0055(3) .0007(3) .0109(3)

loop_
_atom_type_symbol
_atom_type_description
_atom_type_scat_dispersion_real
_atom_type_scat_dispersion_imag
_atom_type_scat_source
C C .0033 .0016 'International Tables Vol C Tables 4.2.6.8 and 6.1.1.4'
H H 0 0 'International Tables Vol C Tables 4.2.6.8 and 6.1.1.4'
N N .0061 .0033 'International Tables Vol C Tables 4.2.6.8 and 6.1.1.4'
P P .1023 .0942 'International Tables Vol C Tables 4.2.6.8 and 6.1.1.4'
Cl Cl .1484 .1585 'International Tables Vol C Tables 4.2.6.8 and 6.1.1.4'

loop_
_geom_angle_atom_site_label_1
_geom_angle_atom_site_label_2
_geom_angle_atom_site_label_3
_geom_angle
C2 C1 C6 118.9(3)
C2 C1 P1 122.6(2)
C6 C1 P1 118.4(2)
C1 C2 C3 119.1(3)
C1 C2 H2 120.4
C3 C2 H2 120.4
C4 C3 C2 119.6(4)
C4 C3 H3 120.2
C2 C3 H3 120.2
C5 C4 C3 121.6(4)
C5 C4 H4 119.2
C3 C4 H4 119.2
C4 C5 C6 118.4(4)
C4 C5 H5 120.8
C6 C5 H5 120.8
C5 C6 C1 122.4(4)
C5 C6 H6 118.8
C1 C6 H6 118.8
C12 C7 C8 118.9(2)
C12 C7 P1 120.9(2)
C8 C7 P1 120.2(2)
C7 C8 C9 120.2(3)
C7 C8 H8 119.9
C9 C8 H8 119.9
C10 C9 C8 120.0(3)
C10 C9 H9 120.0
C8 C9 H9 120.0
C11 C10 C9 120.0(3)
C11 C10 H10 120.0
C9 C10 H10 120.0
C10 C11 C12 120.3(3)
C10 C11 H11 119.9
C12 C11 H11 119.9
C7 C12 C11 120.7(3)
C7 C12 H12 119.7
C11 C12 H12 119.7
N4 C13 C14 110.3(2)
N4 C13 H13A 109.6
C14 C13 H13A 109.6
N4 C13 H13B 109.6
C14 C13 H13B 109.6
H13A C13 H13B 108.1
C13 C14 C15 111.0(2)
C13 C14 H14A 109.4
C15 C14 H14A 109.4
C13 C14 H14B 109.4
C15 C14 H14B 109.4
H14A C14 H14B 108.0
N5 C15 C14 113.1(2)
N5 C15 H15A 109.0
C14 C15 H15A 109.0
N5 C15 H15B 109.0
C14 C15 H15B 109.0
H15A C15 H15B 107.8
N5 C16 C17 141.22(14)
N5 C16 C17' 105.04(13)
C17 C16 C17' 37.78(9)
N5 C16 H16A 101.7
C17 C16 H16A 101.7
C17' C16 H16A 131.9
N5 C16 H16B 101.7
C17 C16 H16B 101.7
C17' C16 H16B 108.0
H16A C16 H16B 104.7
C16 C17 C18 115.60(15)
C16 C17 H17A 108.4
C18 C17 H17A 108.4
C16 C17 H17B 108.4
C18 C17 H17B 108.4
H17A C17 H17B 107.4
C18 C17' C16 115.73(15)
C18 C17' H17C 108.4
C16 C17' H17C 108.3
C18 C17' H17D 108.3
C16 C17' H17D 108.3
H17C C17' H17D 107.4
C19 C18 C17' 120.8(2)
C19 C18 C17 121.8(2)
C17' C18 C17 37.81(10)
C19 C18 H18A 106.9
C17' C18 H18A 130.9
C17 C18 H18A 106.9
C19 C18 H18B 106.9
C17' C18 H18B 71.8
C17 C18 H18B 106.9
H18A C18 H18B 106.7
C18 C19 N6 118.8(2)
C18 C19 H19A 107.6
N6 C19 H19A 107.6
C18 C19 H19B 107.6
N6 C19 H19B 107.6
H19A C19 H19B 107.0
P2 N1 P1 122.35(13)
P3 N2 P2 123.78(13)
P3 N3 P1 120.82(14)
C13 N4 P2 115.92(18)
C13 N4 H4N 109.2(18)
P2 N4 H4N 112.9(18)
C16 N5 C15 112.6(2)
C16 N5 P2 116.59(15)
C15 N5 P2 120.52(18)
C19 N6 P3 116.33(18)
C19 N6 H6N 110.9(18)
P3 N6 H6N 116.5(18)
N1 P1 N3 116.79(12)
N1 P1 C7 108.74(12)
N3 P1 C7 106.52(12)
N1 P1 C1 111.37(13)
N3 P1 C1 108.00(13)
C7 P1 C1 104.65(13)
N1 P2 N2 114.90(11)
N1 P2 N4 108.00(12)
N2 P2 N4 109.58(11)
N1 P2 N5 109.79(12)
N2 P2 N5 109.40(12)
N4 P2 N5 104.68(11)
N2 P3 N3 116.99(12)
N2 P3 N6 112.73(12)
N3 P3 N6 110.54(12)
N2 P3 Cl1 106.73(9)
N3 P3 Cl1 108.48(9)
N6 P3 Cl1 99.77(8)
C25 C20 C21 118.8(2)
C25 C20 P4 119.40(18)
C21 C20 P4 121.79(19)
C20 C21 C22 119.9(2)
C20 C21 H21 120.0
C22 C21 H21 120.0
C23 C22 C21 121.2(2)
C23 C22 H22 119.4
C21 C22 H22 119.4
C22 C23 C24 118.9(2)
C22 C23 H23 120.5
C24 C23 H23 120.5
C25 C24 C23 120.3(3)
C25 C24 H24 119.9
C23 C24 H24 119.9
C24 C25 C20 120.8(2)
C24 C25 H25 119.6
C20 C25 H25 119.6
C31 C26 C27 118.5(2)
C31 C26 P4 120.77(18)
C27 C26 P4 120.51(18)
C28 C27 C26 120.3(2)
C28 C27 H27 119.9
C26 C27 H27 119.9
C29 C28 C27 120.4(2)
C29 C28 H28 119.8
C27 C28 H28 119.8
C28 C29 C30 119.8(2)
C28 C29 H29 120.1
C30 C29 H29 120.1
C31 C30 C29 120.2(2)
C31 C30 H30 119.9
C29 C30 H30 119.9
C30 C31 C26 120.9(2)
C30 C31 H31 119.5
C26 C31 H31 119.6
N10 C32 C33 111.05(19)
N10 C32 H32A 109.5
C33 C32 H32A 109.4
N10 C32 H32B 109.4
C33 C32 H32B 109.4
H32A C32 H32B 108.0
C34 C33 C32 112.1(2)
C34 C33 H33A 109.2
C32 C33 H33A 109.2
C34 C33 H33B 109.2
C32 C33 H33B 109.2
H33A C33 H33B 107.9
N11 C34 C33 112.4(2)
N11 C34 H34A 109.1
C33 C34 H34A 109.1
N11 C34 H34B 109.1
C33 C34 H34B 109.1
H34A C34 H34B 107.9
N11 C35 C36 125.34(18)
N11 C35 C36' 88.3(3)
C36 C35 C36' 38.0(3)
N11 C35 H35A 106.1
C36 C35 H35A 105.9
C36' C35 H35A 131.4
N11 C35 H35B 106.1
C36 C35 H35B 105.9
C36' C35 H35B 114.0
H35A C35 H35B 106.3
C37 C36 C35 115.4(3)
C37 C36 H36A 108.4
C35 C36 H36A 108.6
C37 C36 H36B 108.4
C35 C36 H36B 108.3
H36A C36 H36B 107.5
C37 C36' C35 120.1(4)
C37 C36' H36C 107.6
C35 C36' H36C 107.6
C37 C36' H36D 106.9
C35 C36' H36D 106.9
H36C C36' H36D 107.0
C36' C37 C36 42.0(3)
C36' C37 C38 128.2(3)
C36 C37 C38 115.8(3)
C36' C37 H37A 66.4
C36 C37 H37A 108.4
C38 C37 H37A 108.3
C36' C37 H37B 122.6
C36 C37 H37B 108.3
C38 C37 H37B 108.3
H37A C37 H37B 107.4
N12 C38 C37 109.6(2)
N12 C38 H38A 109.8
C37 C38 H38A 109.8
N12 C38 H38B 109.7
C37 C38 H38B 109.7
H38A C38 H38B 108.2
P5 N7 P4 118.73(12)
P6 N8 P5 124.13(12)
P6 N9 P4 117.73(12)
C32 N10 P5 116.62(14)
C32 N10 H10N 110.0(4)
P5 N10 H10N 114.8(3)
C34 N11 C35 113.81(18)
C34 N11 P5 120.43(17)
C35 N11 P5 119.07(14)
C38 N12 P6 115.73(17)
C38 N12 H12N 120(2)
P6 N12 H12N 109(2)
N7 P4 N9 115.81(10)
N7 P4 C20 106.98(11)
N9 P4 C20 107.62(11)
N7 P4 C26 107.96(10)
N9 P4 C26 109.84(11)
C20 P4 C26 108.38(11)
N7 P5 N8 114.07(11)
N7 P5 N10 110.02(10)
N8 P5 N10 107.55(9)
N7 P5 N11 108.66(10)
N8 P5 N11 111.35(11)
N10 P5 N11 104.78(10)
N8 P6 N9 116.46(10)
N8 P6 N12 111.08(11)
N9 P6 N12 112.50(10)
N8 P6 Cl2 108.62(8)
N9 P6 Cl2 107.51(8)
N12 P6 Cl2 99.10(9)
C44 C39 C40 119.0(2)
C44 C39 P7 121.3(2)
C40 C39 P7 119.7(2)
C41 C40 C39 119.0(3)
C41 C40 H40 120.5
C39 C40 H40 120.5
C42 C41 C40 121.5(3)
C42 C41 H41 119.2
C40 C41 H41 119.2
C41 C42 C43 119.1(3)
C41 C42 H42 120.4
C43 C42 H42 120.4
C44 C43 C42 120.5(3)
C44 C43 H43 119.7
C42 C43 H43 119.7
C43 C44 C39 120.7(3)
C43 C44 H44 119.6
C39 C44 H44 119.6
C50 C45 C46 118.8(2)
C50 C45 P7 122.0(2)
C46 C45 P7 119.1(2)
C45 C46 C47 120.2(3)
C45 C46 H46 119.9
C47 C46 H46 119.9
C48 C47 C46 119.3(3)
C48 C47 H47 120.3
C46 C47 H47 120.3
C49 C48 C47 121.0(3)
C49 C48 H48 119.5
C47 C48 H48 119.5
C48 C49 C50 119.8(3)
C48 C49 H49 120.1
C50 C49 H49 120.1
C45 C50 C49 120.9(3)
C45 C50 H50 119.5
C49 C50 H50 119.5
N16 C51 C52 110.9(2)
N16 C51 H51A 109.5
C52 C51 H51A 109.5
N16 C51 H51B 109.5
C52 C51 H51B 109.5
H51A C51 H51B 108.1
C53 C52 C51 111.6(2)
C53 C52 H52A 109.3
C51 C52 H52A 109.3
C53 C52 H52B 109.3
C51 C52 H52B 109.3
H52A C52 H52B 108.0
N17 C53 C52 114.2(2)
N17 C53 H53A 108.7
C52 C53 H53A 108.7
N17 C53 H53B 108.7
C52 C53 H53B 108.7
H53A C53 H53B 107.6
N17 C54 C55 116.3(2)
N17 C54 H54A 108.2
C55 C54 H54A 108.2
N17 C54 H54B 108.2
C55 C54 H54B 108.2
H54A C54 H54B 107.4
C56 C55 C54 117.3(2)
C56 C55 H55A 108.0
C54 C55 H55A 108.0
C56 C55 H55B 108.0
C54 C55 H55B 108.0
H55A C55 H55B 107.2
C57 C56 C55 115.9(2)
C57 C56 H56A 108.3
C55 C56 H56A 108.3
C57 C56 H56B 108.3
C55 C56 H56B 108.3
H56A C56 H56B 107.4
N18 C57 C56 114.1(2)
N18 C57 H57A 108.7
C56 C57 H57A 108.7
N18 C57 H57B 108.7
C56 C57 H57B 108.7
H57A C57 H57B 107.6
P7 N13 P8 121.84(13)
P9 N14 P8 120.57(13)
P9 N15 P7 118.08(13)
C51 N16 P8 119.61(18)
C51 N16 H16N 113.8(17)
P8 N16 H16N 111.0(17)
C53 N17 C54 114.3(2)
C53 N17 P8 125.57(18)
C54 N17 P8 117.22(17)
C57 N18 P9 124.45(18)
C57 N18 H18N 115.4(18)
P9 N18 H18N 113.6(18)
N13 P7 N15 118.26(11)
N13 P7 C39 107.85(12)
N15 P7 C39 109.02(11)
N13 P7 C45 109.70(12)
N15 P7 C45 109.07(12)
C39 P7 C45 101.65(11)
N14 P8 N13 112.50(11)
N14 P8 N16 110.26(12)
N13 P8 N16 108.47(11)
N14 P8 N17 109.46(11)
N13 P8 N17 111.44(11)
N16 P8 N17 104.40(12)
N14 P9 N15 118.85(11)
N14 P9 N18 111.35(11)
N15 P9 N18 108.84(11)
N14 P9 Cl3 104.28(9)
N15 P9 Cl3 107.12(9)
N18 P9 Cl3 105.40(9)

loop_
_geom_bond_atom_site_label_1
_geom_bond_atom_site_label_2
_geom_bond_site_symmetry_2
_geom_bond_distance
_geom_bond_publ_flag
C1 C2 . 1.371(4) ?
C1 C6 . 1.402(4) ?
C1 P1 . 1.806(3) ?
C2 C3 . 1.428(5) ?
C2 H2 . .9500 ?
C3 C4 . 1.376(6) ?
C3 H3 . .9500 ?
C4 C5 . 1.369(6) ?
C4 H4 . .9500 ?
C5 C6 . 1.373(5) ?
C5 H5 . .9500 ?
C6 H6 . .9500 ?
C7 C12 . 1.379(4) ?
C7 C8 . 1.384(4) ?
C7 P1 . 1.804(3) ?
C8 C9 . 1.390(4) ?
C8 H8 . .9500 ?
C9 C10 . 1.378(4) ?
C9 H9 . .9500 ?
C10 C11 . 1.360(4) ?
C10 H10 . .9500 ?
C11 C12 . 1.387(4) ?
C11 H11 . .9500 ?
C12 H12 . .9500 ?
C13 N4 . 1.483(3) ?
C13 C14 . 1.513(4) ?
C13 H13A . .9900 ?
C13 H13B . .9900 ?
C14 C15 . 1.516(4) ?
C14 H14A . .9900 ?
C14 H14B . .9900 ?
C15 N5 . 1.476(4) ?
C15 H15A . .9900 ?
C15 H15B . .9900 ?
C16 N5 . 1.463(3) ?
C16 C17 . 1.5492(10) ?
C16 C17' . 1.5503(10) ?
C16 H16A . .9900 ?
C16 H16B . .9900 ?
C17 C18 . 1.5501(10) ?
C17 H17A . .9900 ?
C17 H17B . .9900 ?
C17' C18 . 1.5467(10) ?
C17' H17C . .9900 ?
C17' H17D . .9900 ?
C18 C19 . 1.433(4) ?
C18 H18A . .9900 ?
C18 H18B . .9900 ?
C19 N6 . 1.467(3) ?
C19 H19A . .9900 ?
C19 H19B . .9900 ?
N1 P2 . 1.600(2) ?
N1 P1 . 1.601(2) ?
N2 P3 . 1.565(2) ?
N2 P2 . 1.605(2) ?
N3 P3 . 1.599(2) ?
N3 P1 . 1.606(2) ?
N4 P2 . 1.646(2) ?
N4 H4N . .84(2) ?
N5 P2 . 1.674(2) ?
N6 P3 . 1.644(2) ?
N6 H6N . .91(3) ?
P3 Cl1 . 2.0439(11) ?
C20 C25 . 1.388(4) ?
C20 C21 . 1.395(3) ?
C20 P4 . 1.797(2) ?
C21 C22 . 1.393(3) ?
C21 H21 . .9500 ?
C22 C23 . 1.371(4) ?
C22 H22 . .9500 ?
C23 C24 . 1.396(4) ?
C23 H23 . .9500 ?
C24 C25 . 1.385(4) ?
C24 H24 . .9500 ?
C25 H25 . .9500 ?
C26 C31 . 1.391(3) ?
C26 C27 . 1.398(3) ?
C26 P4 . 1.803(2) ?
C27 C28 . 1.390(3) ?
C27 H27 . .9500 ?
C28 C29 . 1.378(4) ?
C28 H28 . .9500 ?
C29 C30 . 1.383(4) ?
C29 H29 . .9500 ?
C30 C31 . 1.381(3) ?
C30 H30 . .9500 ?
C31 H31 . .9500 ?
C32 N10 . 1.471(3) ?
C32 C33 . 1.519(4) ?
C32 H32A . .9900 ?
C32 H32B . .9900 ?
C33 C34 . 1.514(4) ?
C33 H33A . .9900 ?
C33 H33B . .9900 ?
C34 N11 . 1.475(3) ?
C34 H34A . .9900 ?
C34 H34B . .9900 ?
C35 N11 . 1.476(3) ?
C35 C36 . 1.474(4) ?
C35 C36' . 1.6000(11) ?
C35 H35A . .9900 ?
C35 H35B . .9900 ?
C36 C37 . 1.483(5) ?
C36 H36A . .9900 ?
C36 H36B . .9900 ?
C36' C37 . 1.279(6) ?
C36' H36C . .9900 ?
C36' H36D . .9900 ?
C37 C38 . 1.540(4) ?
C37 H37A . .9900 ?
C37 H37B . .9900 ?
C38 N12 . 1.466(3) ?
C38 H38A . .9900 ?
C38 H38B . .9900 ?
N7 P5 . 1.601(2) ?
N7 P4 . 1.614(2) ?
N8 P6 . 1.577(2) ?
N8 P5 . 1.612(2) ?
N9 P6 . 1.599(2) ?
N9 P4 . 1.616(2) ?
N10 P5 . 1.6582(15) ?
N10 H10N . .9597(10) ?
N11 P5 . 1.657(2) ?
N12 P6 . 1.643(2) ?
N12 H12N . .73(3) ?
P6 Cl2 . 2.0440(10) ?
C39 C44 . 1.395(4) ?
C39 C40 . 1.399(4) ?
C39 P7 . 1.799(2) ?
C40 C41 . 1.389(4) ?
C40 H40 . .9500 ?
C41 C42 . 1.380(4) ?
C41 H41 . .9500 ?
C42 C43 . 1.380(4) ?
C42 H42 . .9500 ?
C43 C44 . 1.376(4) ?
C43 H43 . .9500 ?
C44 H44 . .9500 ?
C45 C50 . 1.382(4) ?
C45 C46 . 1.390(4) ?
C45 P7 . 1.805(3) ?
C46 C47 . 1.388(4) ?
C46 H46 . .9500 ?
C47 C48 . 1.390(4) ?
C47 H47 . .9500 ?
C48 C49 . 1.349(4) ?
C48 H48 . .9500 ?
C49 C50 . 1.385(4) ?
C49 H49 . .9500 ?
C50 H50 . .9500 ?
C51 N16 . 1.459(3) ?
C51 C52 . 1.509(4) ?
C51 H51A . .9900 ?
C51 H51B . .9900 ?
C52 C53 . 1.499(4) ?
C52 H52A . .9900 ?
C52 H52B . .9900 ?
C53 N17 . 1.462(3) ?
C53 H53A . .9900 ?
C53 H53B . .9900 ?
C54 N17 . 1.476(3) ?
C54 C55 . 1.540(3) ?
C54 H54A . .9900 ?
C54 H54B . .9900 ?
C55 C56 . 1.521(4) ?
C55 H55A . .9900 ?
C55 H55B . .9900 ?
C56 C57 . 1.521(4) ?
C56 H56A . .9900 ?
C56 H56B . .9900 ?
C57 N18 . 1.464(3) ?
C57 H57A . .9900 ?
C57 H57B . .9900 ?
N13 P7 . 1.599(2) ?
N13 P8 . 1.617(2) ?
N14 P9 . 1.570(2) ?
N14 P8 . 1.606(2) ?
N15 P9 . 1.587(2) ?
N15 P7 . 1.611(2) ?
N16 P8 . 1.634(2) ?
N16 H16N . .80(2) ?
N17 P8 . 1.657(2) ?
N18 P9 . 1.618(2) ?
N18 H18N . .76(2) ?
P9 Cl3 . 2.0783(10) ?

loop_
_geom_torsion_atom_site_label_1
_geom_torsion_atom_site_label_2
_geom_torsion_atom_site_label_3
_geom_torsion_atom_site_label_4
_geom_torsion
_geom_torsion_publ_flag
C6 C1 C2 C3 -.6(4) ?
P1 C1 C2 C3 179.3(2) ?
C1 C2 C3 C4 .5(5) ?
C2 C3 C4 C5 -.4(5) ?
C3 C4 C5 C6 .4(5) ?
C4 C5 C6 C1 -.5(5) ?
C2 C1 C6 C5 .6(5) ?
P1 C1 C6 C5 -179.3(3) ?
C12 C7 C8 C9 .9(4) ?
P1 C7 C8 C9 -179.3(2) ?
C7 C8 C9 C10 .2(5) ?
C8 C9 C10 C11 -.8(5) ?
C9 C10 C11 C12 .2(5) ?
C8 C7 C12 C11 -1.5(4) ?
P1 C7 C12 C11 178.7(2) ?
C10 C11 C12 C7 1.0(5) ?
N4 C13 C14 C15 -64.6(3) ?
C13 C14 C15 N5 55.1(3) ?
N5 C16 C17 C18 78.5(3) ?
C17' C16 C17 C18 56.87(14) ?
N5 C16 C17' C18 136.68(16) ?
C17 C16 C17' C18 -57.17(14) ?
C16 C17' C18 C19 -46.4(2) ?
C16 C17' C18 C17 57.05(14) ?
C16 C17 C18 C19 43.6(3) ?
C16 C17 C18 C17' -57.01(14) ?
C17' C18 C19 N6 -73.1(3) ?
C17 C18 C19 N6 -117.7(2) ?
C14 C13 N4 P2 60.5(3) ?
C17 C16 N5 C15 40.3(3) ?
C17' C16 N5 C15 53.9(2) ?
C17 C16 N5 P2 -105.2(2) ?
C17' C16 N5 P2 -91.62(16) ?
C14 C15 N5 C16 173.8(2) ?
C14 C15 N5 P2 -42.3(3) ?
C18 C19 N6 P3 97.7(3) ?
P2 N1 P1 N3 -14.1(2) ?
P2 N1 P1 C7 -134.63(16) ?
P2 N1 P1 C1 110.57(17) ?
P3 N3 P1 N1 19.6(2) ?
P3 N3 P1 C7 141.23(15) ?
P3 N3 P1 C1 -106.83(17) ?
C12 C7 P1 N1 121.0(2) ?
C8 C7 P1 N1 -58.7(3) ?
C12 C7 P1 N3 -5.6(3) ?
C8 C7 P1 N3 174.7(2) ?
C12 C7 P1 C1 -119.9(2) ?
C8 C7 P1 C1 60.4(3) ?
C2 C1 P1 N1 13.5(3) ?
C6 C1 P1 N1 -166.6(2) ?
C2 C1 P1 N3 143.0(2) ?
C6 C1 P1 N3 -37.1(3) ?
C2 C1 P1 C7 -103.8(2) ?
C6 C1 P1 C7 76.1(2) ?
P1 N1 P2 N2 -3.8(2) ?
P1 N1 P2 N4 -126.44(15) ?
P1 N1 P2 N5 119.98(16) ?
P3 N2 P2 N1 18.3(2) ?
P3 N2 P2 N4 140.11(15) ?
P3 N2 P2 N5 -105.66(17) ?
C13 N4 P2 N1 -159.13(17) ?
C13 N4 P2 N2 75.04(19) ?
C13 N4 P2 N5 -42.2(2) ?
C16 N5 P2 N1 -67.88(18) ?
C15 N5 P2 N1 149.5(2) ?
C16 N5 P2 N2 59.07(18) ?
C15 N5 P2 N2 -83.6(2) ?
C16 N5 P2 N4 176.42(14) ?
C15 N5 P2 N4 33.8(2) ?
P2 N2 P3 N3 -13.4(2) ?
P2 N2 P3 N6 116.45(16) ?
P2 N2 P3 Cl1 -135.01(13) ?
P1 N3 P3 N2 -6.5(2) ?
P1 N3 P3 N6 -137.34(15) ?
P1 N3 P3 Cl1 114.21(14) ?
C19 N6 P3 N2 -72.9(2) ?
C19 N6 P3 N3 60.1(2) ?
C19 N6 P3 Cl1 174.17(18) ?
C25 C20 C21 C22 .9(4) ?
P4 C20 C21 C22 -176.97(19) ?
C20 C21 C22 C23 .8(4) ?
C21 C22 C23 C24 -1.6(4) ?
C22 C23 C24 C25 .7(4) ?
C23 C24 C25 C20 1.0(4) ?
C21 C20 C25 C24 -1.8(4) ?
P4 C20 C25 C24 176.1(2) ?
C31 C26 C27 C28 -.1(3) ?
P4 C26 C27 C28 174.07(18) ?
C26 C27 C28 C29 -.4(4) ?
C27 C28 C29 C30 1.2(4) ?
C28 C29 C30 C31 -1.3(4) ?
C29 C30 C31 C26 .8(4) ?
C27 C26 C31 C30 .0(4) ?
P4 C26 C31 C30 -174.24(19) ?
N10 C32 C33 C34 -61.8(3) ?
C32 C33 C34 N11 55.0(3) ?
N11 C35 C36 C37 60.4(4) ?
C36' C35 C36 C37 45.4(3) ?
N11 C35 C36' C37 132.6(5) ?
C36 C35 C36' C37 -59.6(5) ?
C35 C36' C37 C36 52.1(4) ?
C35 C36' C37 C38 -35.3(7) ?
C35 C36 C37 C36' -55.1(3) ?
C35 C36 C37 C38 64.2(4) yes
C36' C37 C38 N12 -92.4(5) ?
C36 C37 C38 N12 -140.4(3) ?
C33 C32 N10 P5 56.9(2) ?
C33 C34 N11 C35 164.10(19) ?
C33 C34 N11 P5 -44.9(3) ?
C36 C35 N11 C34 51.8(3) ?
C36' C35 N11 C34 60.9(2) ?
C36 C35 N11 P5 -99.7(3) ?
C36' C35 N11 P5 -90.5(2) ?
C37 C38 N12 P6 87.8(2) ?
P5 N7 P4 N9 -38.94(16) ?
P5 N7 P4 C20 -158.89(12) ?
P5 N7 P4 C26 84.64(14) ?
P6 N9 P4 N7 34.09(16) ?
P6 N9 P4 C20 153.69(13) ?
P6 N9 P4 C26 -88.51(15) ?
C25 C20 P4 N7 -48.9(2) ?
C21 C20 P4 N7 128.9(2) ?
C25 C20 P4 N9 -174.0(2) ?
C21 C20 P4 N9 3.8(2) ?
C25 C20 P4 C26 67.2(2) ?
C21 C20 P4 C26 -114.9(2) ?
C31 C26 P4 N7 26.0(2) ?
C27 C26 P4 N7 -148.09(18) ?
C31 C26 P4 N9 153.11(18) ?
C27 C26 P4 N9 -21.0(2) ?
C31 C26 P4 C20 -89.6(2) ?
C27 C26 P4 C20 96.4(2) ?
P4 N7 P5 N8 14.50(16) ?
P4 N7 P5 N10 -106.44(13) ?
P4 N7 P5 N11 139.37(12) ?
P6 N8 P5 N7 15.59(18) ?
P6 N8 P5 N10 137.90(13) ?
P6 N8 P5 N11 -107.84(15) ?
C32 N10 P5 N7 -158.18(15) yes
C32 N10 P5 N8 77.03(17) ?
C32 N10 P5 N11 -41.54(17) ?
C34 N11 P5 N7 153.58(18) ?
C35 N11 P5 N7 -56.87(18) yes
C34 N11 P5 N8 -80.0(2) ?
C35 N11 P5 N8 69.59(17) ?
C34 N11 P5 N10 36.0(2) ?
C35 N11 P5 N10 -174.44(14) ?
P5 N8 P6 N9 -20.01(18) ?
P5 N8 P6 N12 110.52(15) ?
P5 N8 P6 Cl2 -141.50(12) ?
P4 N9 P6 N8 -5.86(17) ?
P4 N9 P6 N12 -135.73(13) ?
P4 N9 P6 Cl2 116.21(11) ?
C38 N12 P6 N8 -65.00(19) ?
C38 N12 P6 N9 67.57(19) yes
C38 N12 P6 Cl2 -179.10(15) ?
C44 C39 C40 C41 3.1(4) ?
P7 C39 C40 C41 -175.3(2) ?
C39 C40 C41 C42 -1.3(5) ?
C40 C41 C42 C43 -.9(5) ?
C41 C42 C43 C44 1.1(4) ?
C42 C43 C44 C39 .8(4) ?
C40 C39 C44 C43 -2.9(4) ?
P7 C39 C44 C43 175.5(2) ?
C50 C45 C46 C47 .9(4) ?
P7 C45 C46 C47 176.5(2) ?
C45 C46 C47 C48 -1.0(4) ?
C46 C47 C48 C49 .5(5) ?
C47 C48 C49 C50 .1(4) ?
C46 C45 C50 C49 -.3(4) ?
P7 C45 C50 C49 -175.8(2) ?
C48 C49 C50 C45 -.2(4) ?
N16 C51 C52 C53 -63.8(3) ?
C51 C52 C53 N17 48.4(3) ?
N17 C54 C55 C56 49.1(3) ?
C54 C55 C56 C57 84.5(3) yes
C55 C56 C57 N18 -48.3(3) ?
C52 C51 N16 P8 56.0(3) ?
C52 C53 N17 C54 173.6(2) ?
C52 C53 N17 P8 -26.2(3) ?
C55 C54 N17 C53 54.9(3) ?
C55 C54 N17 P8 -107.0(2) ?
C56 C57 N18 P9 -70.5(3) ?
P8 N13 P7 N15 -9.7(2) ?
P8 N13 P7 C39 -133.83(15) ?
P8 N13 P7 C45 116.25(15) ?
P9 N15 P7 N13 17.93(19) ?
P9 N15 P7 C39 141.53(14) ?
P9 N15 P7 C45 -108.28(15) ?
C44 C39 P7 N13 -162.3(2) ?
C40 C39 P7 N13 16.0(2) ?
C44 C39 P7 N15 68.1(2) ?
C40 C39 P7 N15 -113.5(2) ?
C44 C39 P7 C45 -47.0(2) ?
C40 C39 P7 C45 131.4(2) ?
C50 C45 P7 N13 -143.0(2) ?
C46 C45 P7 N13 41.5(2) ?
C50 C45 P7 N15 -12.0(2) ?
C46 C45 P7 N15 172.5(2) ?
C50 C45 P7 C39 103.0(2) ?
C46 C45 P7 C39 -72.4(2) ?
P9 N14 P8 N13 35.02(18) ?
P9 N14 P8 N16 156.24(13) ?
P9 N14 P8 N17 -89.45(16) ?
P7 N13 P8 N14 -15.73(19) ?
P7 N13 P8 N16 -137.98(15) ?
P7 N13 P8 N17 107.64(15) ?
C51 N16 P8 N14 87.8(2) ?
C51 N16 P8 N13 -148.6(2) yes
C51 N16 P8 N17 -29.7(2) ?
C53 N17 P8 N14 -103.0(2) ?
C54 N17 P8 N14 56.6(2) ?
C53 N17 P8 N13 131.9(2) ?
C54 N17 P8 N13 -68.46(19) yes
C53 N17 P8 N16 15.0(2) ?
C54 N17 P8 N16 174.66(17) ?
P8 N14 P9 N15 -28.21(19) ?
P8 N14 P9 N18 99.46(15) ?
P8 N14 P9 Cl3 -147.36(12) ?
P7 N15 P9 N14 .2(2) ?
P7 N15 P9 N18 -128.61(14) ?
P7 N15 P9 Cl3 117.89(13) ?
C57 N18 P9 N14 33.0(2) ?
C57 N18 P9 N15 165.9(2) yes
C57 N18 P9 Cl3 -79.5(2) ?
